data_7246864
loop_
_publ_author_name
'Boonprab, Theerapoom'
'Habarakada, Upeksha'
'Chastanet, Guillaume'
'Harding, Phimphaka'
'Harding, David J.'

_publ_section_title
;
 Light and thermally activated spin crossover coupled to an
 order--disorder transition of a propyl chain in an iron(iii) complex
;
_journal_issue 29
_journal_name_full CrystEngComm
_journal_page_first 4126
_journal_page_last 4132
_journal_paper_doi 10.1039/D3CE00425B
_journal_volume 25
_journal_year 2023
_chemical_formula_moiety 'I, C32 H38 Fe N4 O2, C3 H6 O'
_chemical_formula_sum 'C35 H44 Fe I N4 O3'
_chemical_formula_weight 751.49
_space_group_crystal_system monoclinic
_space_group_IT_number 14
_space_group_name_Hall '-P 2ybc'
_space_group_name_H-M_alt 'P 1 21/c 1'
_atom_sites_solution_hydrogens geom
_atom_sites_solution_primary dual
_audit_creation_date 2020-05-12
_audit_creation_method
;
Olex2 1.3-ac4
(compiled 2019.10.09 svn.r3662 for Rigaku Oxford Diffraction, GUI svn.r5959)
;
_audit_update_record
;
2023-04-27 deposited with the CCDC.	2023-06-01 downloaded from the CCDC.
;
_cell_angle_alpha 90
_cell_angle_beta 90.0330(10)
_cell_angle_gamma 90
_cell_formula_units_Z 4
_cell_length_a 11.22140(10)
_cell_length_b 12.68900(10)
_cell_length_c 23.7424(2)
_cell_measurement_reflns_used 24927
_cell_measurement_temperature 150.0(5)
_cell_measurement_theta_max 68.3730
_cell_measurement_theta_min 3.4680
_cell_volume 3380.64(5)
_computing_cell_refinement 'CrysAlisPro 1.171.40.76a (Rigaku OD, 2020)'
_computing_data_collection 'CrysAlisPro 1.171.40.76a (Rigaku OD, 2020)'
_computing_data_reduction 'CrysAlisPro 1.171.40.76a (Rigaku OD, 2020)'
_computing_molecular_graphics 'Olex2 1.3-ac4 (Dolomanov et al., 2009)'
_computing_publication_material 'Olex2 1.3-ac4 (Dolomanov et al., 2009)'
_computing_structure_refinement 'ShelXL 2016/4 (Sheldrick, 2015)'
_computing_structure_solution 'SHELXT 2014/5 (Sheldrick, 2014)'
_diffrn_ambient_temperature 150.0(5)
_diffrn_detector 'Hybrid Pixel Array Detector'
_diffrn_detector_area_resol_mean 10.0000
_diffrn_detector_type HyPix3000
_diffrn_measured_fraction_theta_full 0.999
_diffrn_measured_fraction_theta_max 0.993
_diffrn_measurement_details
;
List of Runs (angles in degrees, time in seconds):

  # Type    Start    End  Width  t~exp~   \w     \q     \k     \f   Frames
#--------------------------------------------------------------------------
  1  \w   -114.00 -17.00   0.50    0.50    --  -40.91 -11.00  91.00  194
  2  \w    -87.00  -3.00   0.50    0.50    --  -40.91 121.00  82.00  168
  3  \w    -64.00  33.00   0.50    0.50    --  -40.91  11.00 -96.00  194
  4  \w    -40.00  -8.00   0.50    0.50    --  -40.91 122.00  -9.00   64
  5  \w    -21.00  32.00   0.50    0.50    --   40.91 -11.00  91.00  106
  6  \w     16.00  86.00   0.50    0.50    --   40.91-122.00 -91.00  140
  7  \w     57.00  82.00   0.50    0.50    --   40.91-121.00  -1.00   50
  8  \w     49.00  81.00   0.50    0.50    --   40.91  11.00 -96.00   64
  9  \w     40.00  65.00   0.50    0.50    --   40.91 -11.00  91.00   50
 10  \w     55.00 109.00   0.50    1.60    --   96.59-121.00  -1.00  108
 11  \w     86.00 119.00   0.50    1.60    --   96.59 121.00  82.00   66
 12  \w     74.00 127.00   0.50    1.60    --   96.59-151.00 107.00  106
 13  \w     23.00 114.00   0.50    1.60    --   96.59 -11.00  91.00  182
 14  \w     82.00 116.00   0.50    1.60    --   96.59  11.00 -96.00   68
 15  \w     79.00 110.00   0.50    1.60    --   96.59 151.00 151.00   62
 16  \w    -46.00 -21.00   0.50    0.50    --  -40.91 153.00-118.00   50
 17  \w    -89.00 -64.00   0.50    0.50    --  -40.91 153.00-118.00   50
 18  \w     29.00 105.00   0.50    0.50    --   40.91  37.00   0.00  152
 19  \w     57.00  82.00   0.50    1.60    --   96.59-153.00-160.00   50
 20  \w     30.00 105.00   0.50    1.60    --   96.59 -25.00   0.00  150
 21  \w     33.00 117.00   0.50    1.60    --   96.59 -68.00-150.00  168
 22  \w     77.00 107.00   0.50    1.60    --   96.59-117.00-150.00   60
 23  \w     31.00 106.00   0.50    1.60    --   96.59 -33.00 -90.00  150
 24  \w     68.00 118.00   0.50    1.60    --   96.59 151.00 151.00  100
 25  \w     52.00  77.00   0.50    0.50    --   40.91-104.00 -30.00   50
 26  \w    -12.00  14.00   0.50    0.50    --   40.91-104.00 -30.00   52
 27  \w     62.00 111.00   0.50    1.60    --   96.59 -59.00 -90.00   98
 28  \w     83.00 122.00   0.50    1.60    --   96.59-145.00 -60.00   78
 29  \w     36.00  61.00   0.50    1.60    --   96.59 -86.00 -90.00   50
 30  \w     92.00 118.00   0.50    1.60    --   96.59 -86.00 -90.00   52
 31  \w    132.00 157.00   0.50    1.60    --   96.59 117.00 150.00   50
 32  \w     87.00 113.00   0.50    1.60    --   96.59 117.00 150.00   52
 33  \w    113.00 139.00   0.50    1.60    --   96.59  25.00 -60.00   52
 34  \w     46.00  76.00   0.50    1.60    --   96.59-145.00 -60.00   60
 35  \w     33.00  59.00   0.50    1.60    --   96.59 -59.00 -90.00   52
 36  \w     83.00 109.00   0.50    1.60    --   96.59-117.00 -30.00   52
 37  \w     35.00 108.00   0.50    1.60    --   96.59 -42.00  90.00  146
 38  \w   -104.00 -21.00   0.50    0.50    --  -40.91 -63.00-180.00  166
 39  \w   -104.00 -21.00   0.50    0.50    --  -40.91 -63.00  30.00  166
 40  \w   -104.00 -21.00   0.50    0.50    --  -40.91 -63.00-150.00  166
 41  \w   -104.00 -21.00   0.50    0.50    --  -40.91 -63.00 -90.00  166
 42  \w   -104.00 -21.00   0.50    0.50    --  -40.91 -63.00 -30.00  166
 43  \w    -53.00  23.00   0.50    0.50    --  -40.91  37.00 -60.00  152
 44  \w   -104.00 -21.00   0.50    0.50    --  -40.91 -63.00  90.00  166
 45  \w   -104.00 -21.00   0.50    0.50    --  -40.91 -63.00 120.00  166
 46  \w    -61.00  23.00   0.50    0.50    --  -40.91  63.00 120.00  168
 47  \w    -97.00 -14.00   0.50    0.50    --  -40.91 138.00 120.00  166
 48  \w   -104.00 -21.00   0.50    0.50    --  -40.91 -63.00  60.00  166
 49  \w   -104.00 -21.00   0.50    0.50    --  -40.91 -63.00 -60.00  166
 50  \w   -104.00 -21.00   0.50    0.50    --  -40.91 -63.00   0.00  166
 51  \w     21.00 105.00   0.50    0.50    --   40.91  63.00-150.00  168
 52  \w     21.00 105.00   0.50    0.50    --   40.91  63.00 -90.00  168
 53  \w     78.00 107.00   0.50    1.60    --   96.59  59.00  60.00   58
;
_diffrn_measurement_device 'four-circle diffractometer'
_diffrn_measurement_device_type 'SuperNova, Single source at offset/far, HyPix3000'
_diffrn_measurement_method '\w scans'
_diffrn_orient_matrix_type 'CrysAlisPro convention (1999,Acta A55,543-557)'
_diffrn_orient_matrix_UB_11 -0.1043854000
_diffrn_orient_matrix_UB_12 0.0767690000
_diffrn_orient_matrix_UB_13 0.0096947000
_diffrn_orient_matrix_UB_21 -0.0878577000
_diffrn_orient_matrix_UB_22 -0.0931826000
_diffrn_orient_matrix_UB_23 -0.0005525000
_diffrn_orient_matrix_UB_31 0.0150934000
_diffrn_orient_matrix_UB_32 -0.0123770000
_diffrn_orient_matrix_UB_33 0.0641878000
_diffrn_radiation_monochromator mirror
_diffrn_radiation_probe x-ray
_diffrn_radiation_type 'Cu K\a'
_diffrn_radiation_wavelength 1.54184
_diffrn_reflns_av_R_equivalents 0.0932
_diffrn_reflns_av_unetI/netI 0.0500
_diffrn_reflns_Laue_measured_fraction_full 0.999
_diffrn_reflns_Laue_measured_fraction_max 0.993
_diffrn_reflns_limit_h_max 13
_diffrn_reflns_limit_h_min -13
_diffrn_reflns_limit_k_max 15
_diffrn_reflns_limit_k_min -15
_diffrn_reflns_limit_l_max 28
_diffrn_reflns_limit_l_min -21
_diffrn_reflns_number 34357
_diffrn_reflns_point_group_measured_fraction_full 0.999
_diffrn_reflns_point_group_measured_fraction_max 0.993
_diffrn_reflns_theta_full 67.684
_diffrn_reflns_theta_max 68.487
_diffrn_reflns_theta_min 3.723
_diffrn_source 'micro-focus sealed X-ray tube'
_diffrn_source_type 'SuperNova (Cu) X-ray Source'
_exptl_absorpt_coefficient_mu 11.061
_exptl_absorpt_correction_T_max 0.534
_exptl_absorpt_correction_T_min 0.187
_exptl_absorpt_correction_type analytical
_exptl_absorpt_process_details
;
CrysAlisPro 1.171.40.76a (Rigaku Oxford Diffraction, 2020)
Analytical numeric absorption correction using a multifaceted crystal
			model based on expressions derived by R.C. Clark & J.S. Reid.
(Clark, R. C. & Reid, J. S. (1995). Acta Cryst. A51, 887-897)
Empirical absorption correction using spherical harmonics,
 implemented in SCALE3 ABSPACK scaling algorithm.
;
_exptl_crystal_colour 'dark green'
_exptl_crystal_colour_modifier dark
_exptl_crystal_colour_primary green
_exptl_crystal_density_diffrn 1.476
_exptl_crystal_description block
_exptl_crystal_F_000 1540
_exptl_crystal_size_max 0.252
_exptl_crystal_size_mid 0.156
_exptl_crystal_size_min 0.084
_refine_diff_density_max 1.291
_refine_diff_density_min -1.632
_refine_diff_density_rms 0.117
_refine_ls_extinction_method none
_refine_ls_goodness_of_fit_ref 1.093
_refine_ls_hydrogen_treatment constr
_refine_ls_matrix_type full
_refine_ls_number_parameters 401
_refine_ls_number_reflns 6186
_refine_ls_number_restraints 6
_refine_ls_restrained_S_all 1.095
_refine_ls_R_factor_all 0.0474
_refine_ls_R_factor_gt 0.0447
_refine_ls_shift/su_max 0.002
_refine_ls_shift/su_mean 0.000
_refine_ls_structure_factor_coef Fsqd
_refine_ls_weighting_details 'w=1/[\s^2^(Fo^2^)+(0.0742P)^2^+1.4235P] where P=(Fo^2^+2Fc^2^)/3'
_refine_ls_weighting_scheme calc
_refine_ls_wR_factor_gt 0.1203
_refine_ls_wR_factor_ref 0.1221
_reflns_Friedel_coverage 0.000
_reflns_number_gt 5671
_reflns_number_total 6186
_reflns_threshold_expression 'I > 2\s(I)'
_cod_data_source_file d3ce00425b2.cif
_cod_data_source_block uh114-150k
_cod_depositor_comments 'Adding full bibliography for 7246861--7246867.cif.'
_cod_database_code 7246864
_shelx_shelxl_version_number 2016/4
_chemical_oxdiff_formula C35H44FeIN4O3
_shelx_space_group_comment
;
The symmetry employed for this shelxl refinement is uniquely defined
by the following loop, which should always be used as a source of
symmetry information in preference to the above space-group names.
They are only intended as comments.
;
_reflns_odcompleteness_completeness 100.00
_reflns_odcompleteness_iscentric 1
_reflns_odcompleteness_theta 66.97
_olex2_refinement_description
;
1. Fixed Uiso
 At 1.2 times of:
  All C(H) groups, All C(H,H) groups, All N(H) groups
 At 1.5 times of:
  All C(H,H,H) groups
2. Rigid body (RIGU) restrains
 O3, C33
 with sigma for 1-2 distances of 0.001 and sigma for 1-3 distances of 0.001
 C35, C33
 with sigma for 1-2 distances of 0.001 and sigma for 1-3 distances of 0.001
3.a Ternary CH refined with riding coordinates:
 N2(H2), N4(H4)
3.b Secondary CH2 refined with riding coordinates:
 C12(H12A,H12B), C13(H13A,H13B), C14(H14A,H14B), C15(H15A,H15B), C28(H28A,
 H28B), C29(H29A,H29B), C30(H30A,H30B), C31(H31A,H31B)
3.c Aromatic/amide H refined with riding coordinates:
 C2(H2A), C3(H3), C5(H5), C6(H6), C7(H7), C8(H8), C11(H11), C18(H18), C19(H19),
  C21(H21), C22(H22), C23(H23), C24(H24), C27(H27)
3.d Idealised Me refined as rotating group:
 C16(H16A,H16B,H16C), C32(H32A,H32B,H32C), C34(H34A,H34B,H34C), C35(H35A,H35B,
 H35C)
;
_olex2_submission_special_instructions 'No special instructions were received'
_oxdiff_exptl_absorpt_empirical_details
;
Empirical correction (ABSPACK) includes:
- Absorption correction using spherical harmonics
- Frame scaling
;
_oxdiff_exptl_absorpt_empirical_full_max 2.932
_oxdiff_exptl_absorpt_empirical_full_min 0.370

loop_
_space_group_symop_operation_xyz
'x, y, z'
'-x, y+1/2, -z+1/2'
'-x, -y, -z'
'x, -y-1/2, z-1/2'

loop_
_atom_site_label
_atom_site_type_symbol
_atom_site_fract_x
_atom_site_fract_y
_atom_site_fract_z
_atom_site_U_iso_or_equiv
_atom_site_adp_type
_atom_site_occupancy
_atom_site_site_symmetry_order
_atom_site_calc_flag
_atom_site_refinement_flags_posn
_atom_site_refinement_flags_adp
_atom_site_refinement_flags_occupancy
_atom_site_disorder_assembly
_atom_site_disorder_group
I1 I 0.87079(2) 1.10124(2) 0.36038(2) 0.02596(11) Uani 1 1 d . . . . .
Fe1 Fe 0.66868(4) 0.79145(4) 0.28487(2) 0.01449(13) Uani 1 1 d . . . . .
O1 O 0.6174(2) 0.66603(18) 0.32466(9) 0.0200(5) Uani 1 1 d . . . . .
O2 O 0.56818(19) 0.77239(19) 0.22008(9) 0.0193(5) Uani 1 1 d . . . . .
N1 N 0.5459(2) 0.8707(2) 0.33483(11) 0.0183(6) Uani 1 1 d . . . . .
N2 N 0.6941(2) 0.9571(2) 0.25473(11) 0.0188(6) Uani 1 1 d . . . . .
H2 H 0.753565 0.992172 0.279922 0.023 Uiso 1 1 calc R U . . .
N3 N 0.8001(2) 0.7159(2) 0.23960(11) 0.0178(6) Uani 1 1 d . . . . .
N4 N 0.8229(2) 0.8136(2) 0.34234(10) 0.0171(5) Uani 1 1 d . . . . .
H4 H 0.823710 0.889123 0.354413 0.020 Uiso 1 1 calc R U . . .
C1 C 0.5405(3) 0.6460(3) 0.36458(13) 0.0197(7) Uani 1 1 d . . . . .
C2 C 0.5362(3) 0.5408(3) 0.38596(14) 0.0243(7) Uani 1 1 d . . . . .
H2A H 0.588639 0.488899 0.371176 0.029 Uiso 1 1 calc R U . . .
C3 C 0.4580(3) 0.5143(3) 0.42716(15) 0.0275(8) Uani 1 1 d . . . . .
H3 H 0.457606 0.443881 0.440813 0.033 Uiso 1 1 calc R U . . .
C4 C 0.3768(3) 0.5880(3) 0.45058(14) 0.0231(7) Uani 1 1 d . . . . .
C5 C 0.2965(3) 0.5581(3) 0.49374(16) 0.0322(9) Uani 1 1 d . . . . .
H5 H 0.297319 0.487746 0.507438 0.039 Uiso 1 1 calc R U . . .
C6 C 0.2181(3) 0.6290(4) 0.51591(16) 0.0338(9) Uani 1 1 d . . . . .
H6 H 0.165272 0.608540 0.545201 0.041 Uiso 1 1 calc R U . . .
C7 C 0.2162(3) 0.7318(3) 0.49511(15) 0.0307(8) Uani 1 1 d . . . . .
H7 H 0.161289 0.781013 0.510450 0.037 Uiso 1 1 calc R U . . .
C8 C 0.2917(3) 0.7633(3) 0.45302(14) 0.0248(7) Uani 1 1 d . . . . .
H8 H 0.287045 0.833298 0.439059 0.030 Uiso 1 1 calc R U . . .
C9 C 0.3769(3) 0.6927(3) 0.42998(13) 0.0205(7) Uani 1 1 d . . . . .
C10 C 0.4637(3) 0.7226(3) 0.38726(13) 0.0173(7) Uani 1 1 d . . . . .
C11 C 0.4705(3) 0.8309(3) 0.37041(12) 0.0168(6) Uani 1 1 d . . . . .
H11 H 0.414613 0.877955 0.386818 0.020 Uiso 1 1 calc R U . . .
C12 C 0.5401(3) 0.9843(3) 0.32533(14) 0.0208(7) Uani 1 1 d . . . . .
H12A H 0.594653 1.021283 0.351511 0.025 Uiso 1 1 calc R U . . .
H12B H 0.458117 1.010190 0.332082 0.025 Uiso 1 1 calc R U . . .
C13 C 0.5762(3) 1.0058(3) 0.26501(14) 0.0227(7) Uani 1 1 d . . . . .
H13A H 0.516445 0.975679 0.238905 0.027 Uiso 1 1 calc R U . . .
H13B H 0.580596 1.082732 0.258379 0.027 Uiso 1 1 calc R U . . .
C14 C 0.7315(3) 0.9751(3) 0.19502(14) 0.0229(7) Uani 1 1 d . . . . .
H14A H 0.703199 1.045402 0.182826 0.027 Uiso 1 1 calc R U . . .
H14B H 0.692716 0.921757 0.170722 0.027 Uiso 1 1 calc R U . . .
C15 C 0.8654(3) 0.9691(3) 0.18671(14) 0.0272(8) Uani 1 1 d . . . . .
H15A H 0.892968 0.896397 0.194462 0.033 Uiso 1 1 calc R U . . .
H15B H 0.905280 1.016864 0.213772 0.033 Uiso 1 1 calc R U . . .
C16 C 0.9003(4) 0.9999(4) 0.12687(17) 0.0443(11) Uani 1 1 d . . . . .
H16A H 0.861770 0.952074 0.100049 0.066 Uiso 1 1 calc R U . . .
H16B H 0.987037 0.994991 0.122709 0.066 Uiso 1 1 calc R U . . .
H16C H 0.874617 1.072351 0.119400 0.066 Uiso 1 1 calc R U . . .
C17 C 0.5842(3) 0.7326(3) 0.16945(13) 0.0165(6) Uani 1 1 d . . . . .
C18 C 0.4878(3) 0.7409(3) 0.13131(14) 0.0217(7) Uani 1 1 d . . . . .
H18 H 0.416894 0.775620 0.142841 0.026 Uiso 1 1 calc R U . . .
C19 C 0.4949(3) 0.7001(3) 0.07829(14) 0.0235(7) Uani 1 1 d . . . . .
H19 H 0.429715 0.708662 0.053126 0.028 Uiso 1 1 calc R U . . .
C20 C 0.5981(3) 0.6451(3) 0.06014(14) 0.0227(7) Uani 1 1 d . . . . .
C21 C 0.6018(4) 0.5992(3) 0.00585(15) 0.0280(9) Uani 1 1 d . . . . .
H21 H 0.535972 0.607854 -0.018895 0.034 Uiso 1 1 calc R U . . .
C22 C 0.6987(4) 0.5426(3) -0.01156(15) 0.0314(9) Uani 1 1 d . . . . .
H22 H 0.700008 0.511342 -0.047919 0.038 Uiso 1 1 calc R U . . .
C23 C 0.7958(3) 0.5312(3) 0.02478(15) 0.0286(8) Uani 1 1 d . . . . .
H23 H 0.863215 0.491752 0.012848 0.034 Uiso 1 1 calc R U . . .
C24 C 0.7957(3) 0.5762(3) 0.07776(14) 0.0231(7) Uani 1 1 d . . . . .
H24 H 0.863194 0.567748 0.101485 0.028 Uiso 1 1 calc R U . . .
C25 C 0.6968(3) 0.6347(3) 0.09725(13) 0.0180(7) Uani 1 1 d . . . . .
C26 C 0.6905(3) 0.6823(3) 0.15281(13) 0.0170(6) Uani 1 1 d . . . . .
C27 C 0.7919(3) 0.6756(3) 0.18932(13) 0.0178(7) Uani 1 1 d . . . . .
H27 H 0.859255 0.638326 0.175583 0.021 Uiso 1 1 calc R U . . .
C28 C 0.9126(3) 0.7005(3) 0.27038(14) 0.0230(7) Uani 1 1 d . . . . .
H28A H 0.979541 0.694135 0.243483 0.028 Uiso 1 1 calc R U . . .
H28B H 0.908613 0.635046 0.292974 0.028 Uiso 1 1 calc R U . . .
C29 C 0.9321(3) 0.7944(3) 0.30866(13) 0.0227(7) Uani 1 1 d . . . . .
H29A H 1.000304 0.780585 0.334099 0.027 Uiso 1 1 calc R U . . .
H29B H 0.950921 0.857529 0.285816 0.027 Uiso 1 1 calc R U . . .
C30 C 0.8163(3) 0.7472(3) 0.39421(13) 0.0218(7) Uani 1 1 d . . . . .
H30A H 0.819925 0.672198 0.382930 0.026 Uiso 1 1 calc R U . . .
H30B H 0.738034 0.759124 0.412356 0.026 Uiso 1 1 calc R U . . .
C31 C 0.9136(3) 0.7677(3) 0.43746(14) 0.0255(8) Uani 1 1 d . . . . .
H31A H 0.915857 0.843674 0.446883 0.031 Uiso 1 1 calc R U . . .
H31B H 0.992019 0.747844 0.421542 0.031 Uiso 1 1 calc R U . . .
C32 C 0.8897(3) 0.7036(4) 0.49062(15) 0.0336(9) Uani 1 1 d . . . . .
H32A H 0.893218 0.628250 0.481652 0.050 Uiso 1 1 calc R U . . .
H32B H 0.810521 0.720991 0.505271 0.050 Uiso 1 1 calc R U . . .
H32C H 0.950122 0.720290 0.519088 0.050 Uiso 1 1 calc R U . . .
O3 O 0.7717(4) 0.4366(3) 0.19343(19) 0.0787(13) Uani 1 1 d . . . . .
C33 C 0.7684(4) 0.3777(4) 0.2330(2) 0.0403(9) Uani 1 1 d . . . . .
C34 C 0.7403(4) 0.2647(3) 0.22618(19) 0.0410(10) Uani 1 1 d . . . . .
H34A H 0.657280 0.252081 0.237003 0.061 Uiso 1 1 calc R U . . .
H34B H 0.793171 0.222906 0.250275 0.061 Uiso 1 1 calc R U . . .
H34C H 0.751880 0.244248 0.186763 0.061 Uiso 1 1 calc R U . . .
C35 C 0.7913(6) 0.4155(5) 0.2921(3) 0.0643(15) Uani 1 1 d . . . . .
H35A H 0.877254 0.424409 0.297841 0.096 Uiso 1 1 calc R U . . .
H35B H 0.760709 0.363518 0.319026 0.096 Uiso 1 1 calc R U . . .
H35C H 0.751006 0.483069 0.298050 0.096 Uiso 1 1 calc R U . . .

loop_
_atom_site_aniso_label
_atom_site_aniso_U_11
_atom_site_aniso_U_22
_atom_site_aniso_U_33
_atom_site_aniso_U_23
_atom_site_aniso_U_13
_atom_site_aniso_U_12
I1 0.02591(15) 0.03437(17) 0.01760(15) -0.00023(8) 0.00037(10) -0.00624(9)
Fe1 0.0151(2) 0.0189(3) 0.0096(2) -0.00177(19) 0.00161(18) 0.00131(19)
O1 0.0229(11) 0.0193(11) 0.0179(11) -0.0014(9) 0.0025(9) 0.0012(10)
O2 0.0170(10) 0.0247(12) 0.0162(11) -0.0044(10) -0.0009(9) 0.0022(9)
N1 0.0210(13) 0.0191(14) 0.0149(13) -0.0040(12) -0.0019(11) -0.0005(12)
N2 0.0198(12) 0.0241(15) 0.0125(13) -0.0005(11) 0.0024(11) -0.0036(12)
N3 0.0161(12) 0.0244(15) 0.0128(12) -0.0002(11) 0.0013(10) 0.0001(11)
N4 0.0201(12) 0.0213(14) 0.0098(12) -0.0005(11) 0.0004(10) -0.0003(12)
C1 0.0200(15) 0.0249(18) 0.0141(15) -0.0013(14) -0.0047(12) -0.0036(14)
C2 0.0293(17) 0.0224(18) 0.0211(17) 0.0006(14) -0.0032(14) 0.0045(15)
C3 0.0330(18) 0.0286(19) 0.0210(17) 0.0056(15) -0.0053(15) -0.0032(16)
C4 0.0245(17) 0.0305(19) 0.0142(16) 0.0017(14) -0.0033(14) -0.0030(15)
C5 0.0325(19) 0.038(2) 0.0259(18) 0.0102(18) -0.0015(16) -0.0085(18)
C6 0.0279(18) 0.054(3) 0.0192(18) 0.0061(18) 0.0064(15) -0.0068(19)
C7 0.0229(16) 0.046(2) 0.0229(18) -0.0048(17) 0.0049(14) -0.0040(17)
C8 0.0236(16) 0.0318(19) 0.0191(16) -0.0005(15) 0.0007(13) -0.0041(16)
C9 0.0210(15) 0.0277(18) 0.0127(15) 0.0019(14) -0.0038(13) -0.0043(14)
C10 0.0184(14) 0.0224(17) 0.0110(14) -0.0009(13) -0.0029(12) -0.0015(13)
C11 0.0168(14) 0.0245(17) 0.0093(14) -0.0041(13) 0.0006(11) -0.0015(13)
C12 0.0236(15) 0.0184(16) 0.0205(16) -0.0004(14) 0.0049(13) 0.0001(14)
C13 0.0253(16) 0.0195(17) 0.0234(17) 0.0031(14) 0.0015(14) 0.0014(15)
C14 0.0262(16) 0.0276(19) 0.0149(15) 0.0016(14) 0.0005(13) -0.0051(15)
C15 0.0239(16) 0.039(2) 0.0192(16) 0.0023(16) 0.0029(14) -0.0046(16)
C16 0.037(2) 0.070(3) 0.025(2) 0.012(2) 0.0075(17) 0.000(2)
C17 0.0195(14) 0.0159(15) 0.0143(15) 0.0030(13) 0.0003(12) -0.0024(13)
C18 0.0217(15) 0.0219(17) 0.0215(16) 0.0039(14) -0.0030(13) -0.0008(14)
C19 0.0242(16) 0.0273(18) 0.0190(16) 0.0036(14) -0.0052(14) -0.0040(15)
C20 0.0276(17) 0.0255(18) 0.0151(16) 0.0042(14) -0.0012(14) -0.0071(15)
C21 0.035(2) 0.038(2) 0.0112(16) 0.0012(14) -0.0031(15) -0.0102(17)
C22 0.044(2) 0.037(2) 0.0137(16) -0.0075(16) 0.0033(15) -0.0103(19)
C23 0.0342(18) 0.030(2) 0.0217(17) -0.0051(16) 0.0087(15) -0.0038(17)
C24 0.0283(17) 0.0263(17) 0.0149(16) -0.0028(14) 0.0025(14) -0.0023(16)
C25 0.0231(15) 0.0205(16) 0.0105(14) 0.0011(13) 0.0013(13) -0.0060(14)
C26 0.0180(14) 0.0190(16) 0.0139(15) -0.0009(13) 0.0009(12) -0.0035(13)
C27 0.0198(15) 0.0195(16) 0.0140(15) -0.0003(13) 0.0026(12) -0.0009(13)
C28 0.0153(14) 0.035(2) 0.0181(16) -0.0039(15) -0.0021(13) 0.0090(14)
C29 0.0158(14) 0.038(2) 0.0143(15) 0.0040(15) -0.0001(13) -0.0043(15)
C30 0.0218(15) 0.0299(19) 0.0137(15) 0.0007(14) 0.0022(13) 0.0012(15)
C31 0.0238(16) 0.038(2) 0.0143(15) -0.0008(15) -0.0002(13) 0.0017(16)
C32 0.0317(19) 0.051(3) 0.0177(17) 0.0062(17) 0.0015(15) 0.0009(19)
O3 0.102(3) 0.053(2) 0.081(3) 0.030(2) -0.002(2) -0.015(2)
C33 0.0293(19) 0.034(2) 0.057(2) 0.0076(16) 0.0086(18) 0.0022(18)
C34 0.043(2) 0.038(2) 0.042(2) 0.009(2) -0.0153(19) -0.001(2)
C35 0.066(3) 0.060(3) 0.067(3) -0.013(3) 0.019(3) -0.021(3)

loop_
_atom_type_symbol
_atom_type_description
_atom_type_scat_dispersion_real
_atom_type_scat_dispersion_imag
_atom_type_scat_source
C C 0.0181 0.0091 'International Tables Vol C Tables 4.2.6.8 and 6.1.1.4'
H H 0.0000 0.0000 'International Tables Vol C Tables 4.2.6.8 and 6.1.1.4'
Fe Fe -1.1336 3.1974 'International Tables Vol C Tables 4.2.6.8 and 6.1.1.4'
I I -0.3257 6.8362 'International Tables Vol C Tables 4.2.6.8 and 6.1.1.4'
N N 0.0311 0.0180 'International Tables Vol C Tables 4.2.6.8 and 6.1.1.4'
O O 0.0492 0.0322 'International Tables Vol C Tables 4.2.6.8 and 6.1.1.4'

loop_
_exptl_crystal_face_index_h
_exptl_crystal_face_index_k
_exptl_crystal_face_index_l
_exptl_crystal_face_perp_dist
-5 -4 1 0.0445
-5 2 1 0.0649
-5 -1 1 0.0574
5 1 0 0.0205
-5 3 0 0.0807
0 0 -1 0.1097
-5 0 -1 0.0719
0 -1 0 0.0411
0 5 -1 0.0959
-1 0 -5 0.1075
1 0 5 0.1269
0 0 1 0.1300

loop_
_geom_angle_atom_site_label_1
_geom_angle_atom_site_label_2
_geom_angle_atom_site_label_3
_geom_angle
_geom_angle_site_symmetry_1
_geom_angle_site_symmetry_3
_geom_angle_publ_flag
O1 Fe1 N1 85.51(10) . . ?
O1 Fe1 N2 164.71(10) . . ?
O1 Fe1 N3 94.86(10) . . ?
O1 Fe1 N4 92.05(10) . . ?
O2 Fe1 O1 96.46(10) . . ?
O2 Fe1 N1 97.40(10) . . ?
O2 Fe1 N2 86.41(10) . . ?
O2 Fe1 N3 86.78(10) . . ?
O2 Fe1 N4 164.62(9) . . ?
N1 Fe1 N2 79.22(10) . . ?
N1 Fe1 N4 96.01(10) . . ?
N3 Fe1 N1 175.74(11) . . ?
N3 Fe1 N2 100.30(10) . . ?
N3 Fe1 N4 79.74(10) . . ?
N4 Fe1 N2 88.74(10) . . ?
C1 O1 Fe1 135.2(2) . . ?
C17 O2 Fe1 134.3(2) . . ?
C11 N1 Fe1 128.0(2) . . ?
C11 N1 C12 117.1(3) . . ?
C12 N1 Fe1 114.7(2) . . ?
Fe1 N2 H2 108.2 . . ?
C13 N2 Fe1 103.00(19) . . ?
C13 N2 H2 108.2 . . ?
C13 N2 C14 110.1(3) . . ?
C14 N2 Fe1 118.8(2) . . ?
C14 N2 H2 108.2 . . ?
C27 N3 Fe1 127.6(2) . . ?
C27 N3 C28 117.7(3) . . ?
C28 N3 Fe1 114.6(2) . . ?
Fe1 N4 H4 107.7 . . ?
C29 N4 Fe1 106.96(18) . . ?
C29 N4 H4 107.7 . . ?
C29 N4 C30 113.1(3) . . ?
C30 N4 Fe1 113.33(19) . . ?
C30 N4 H4 107.7 . . ?
O1 C1 C2 117.5(3) . . ?
O1 C1 C10 123.2(3) . . ?
C10 C1 C2 119.3(3) . . ?
C1 C2 H2A 119.7 . . ?
C3 C2 C1 120.6(3) . . ?
C3 C2 H2A 119.7 . . ?
C2 C3 H3 118.9 . . ?
C2 C3 C4 122.3(3) . . ?
C4 C3 H3 118.9 . . ?
C5 C4 C3 121.0(3) . . ?
C9 C4 C3 118.9(3) . . ?
C9 C4 C5 120.1(3) . . ?
C4 C5 H5 119.6 . . ?
C6 C5 C4 120.9(4) . . ?
C6 C5 H5 119.6 . . ?
C5 C6 H6 120.3 . . ?
C5 C6 C7 119.3(3) . . ?
C7 C6 H6 120.3 . . ?
C6 C7 H7 119.3 . . ?
C8 C7 C6 121.4(4) . . ?
C8 C7 H7 119.3 . . ?
C7 C8 H8 119.5 . . ?
C7 C8 C9 120.9(4) . . ?
C9 C8 H8 119.5 . . ?
C4 C9 C8 117.3(3) . . ?
C4 C9 C10 119.1(3) . . ?
C8 C9 C10 123.7(3) . . ?
C1 C10 C9 119.8(3) . . ?
C1 C10 C11 121.5(3) . . ?
C11 C10 C9 118.7(3) . . ?
N1 C11 C10 126.1(3) . . ?
N1 C11 H11 116.9 . . ?
C10 C11 H11 116.9 . . ?
N1 C12 H12A 110.1 . . ?
N1 C12 H12B 110.1 . . ?
N1 C12 C13 108.2(3) . . ?
H12A C12 H12B 108.4 . . ?
C13 C12 H12A 110.1 . . ?
C13 C12 H12B 110.1 . . ?
N2 C13 C12 108.7(3) . . ?
N2 C13 H13A 109.9 . . ?
N2 C13 H13B 109.9 . . ?
C12 C13 H13A 109.9 . . ?
C12 C13 H13B 109.9 . . ?
H13A C13 H13B 108.3 . . ?
N2 C14 H14A 108.9 . . ?
N2 C14 H14B 108.9 . . ?
N2 C14 C15 113.2(3) . . ?
H14A C14 H14B 107.8 . . ?
C15 C14 H14A 108.9 . . ?
C15 C14 H14B 108.9 . . ?
C14 C15 H15A 109.4 . . ?
C14 C15 H15B 109.4 . . ?
C14 C15 C16 111.3(3) . . ?
H15A C15 H15B 108.0 . . ?
C16 C15 H15A 109.4 . . ?
C16 C15 H15B 109.4 . . ?
C15 C16 H16A 109.5 . . ?
C15 C16 H16B 109.5 . . ?
C15 C16 H16C 109.5 . . ?
H16A C16 H16B 109.5 . . ?
H16A C16 H16C 109.5 . . ?
H16B C16 H16C 109.5 . . ?
O2 C17 C18 116.8(3) . . ?
O2 C17 C26 123.1(3) . . ?
C26 C17 C18 120.1(3) . . ?
C17 C18 H18 119.4 . . ?
C19 C18 C17 121.2(3) . . ?
C19 C18 H18 119.4 . . ?
C18 C19 H19 119.5 . . ?
C18 C19 C20 121.0(3) . . ?
C20 C19 H19 119.5 . . ?
C19 C20 C25 119.6(3) . . ?
C21 C20 C19 120.2(3) . . ?
C21 C20 C25 120.2(3) . . ?
C20 C21 H21 119.5 . . ?
C22 C21 C20 121.0(4) . . ?
C22 C21 H21 119.5 . . ?
C21 C22 H22 120.4 . . ?
C21 C22 C23 119.2(3) . . ?
C23 C22 H22 120.4 . . ?
C22 C23 H23 119.4 . . ?
C24 C23 C22 121.2(4) . . ?
C24 C23 H23 119.4 . . ?
C23 C24 H24 119.4 . . ?
C23 C24 C25 121.1(3) . . ?
C25 C24 H24 119.4 . . ?
C20 C25 C26 119.0(3) . . ?
C24 C25 C20 117.2(3) . . ?
C24 C25 C26 123.7(3) . . ?
C17 C26 C25 119.0(3) . . ?
C17 C26 C27 122.0(3) . . ?
C27 C26 C25 119.0(3) . . ?
N3 C27 C26 126.0(3) . . ?
N3 C27 H27 117.0 . . ?
C26 C27 H27 117.0 . . ?
N3 C28 H28A 110.0 . . ?
N3 C28 H28B 110.0 . . ?
N3 C28 C29 108.6(3) . . ?
H28A C28 H28B 108.4 . . ?
C29 C28 H28A 110.0 . . ?
C29 C28 H28B 110.0 . . ?
N4 C29 C28 109.4(3) . . ?
N4 C29 H29A 109.8 . . ?
N4 C29 H29B 109.8 . . ?
C28 C29 H29A 109.8 . . ?
C28 C29 H29B 109.8 . . ?
H29A C29 H29B 108.2 . . ?
N4 C30 H30A 108.5 . . ?
N4 C30 H30B 108.5 . . ?
N4 C30 C31 115.1(3) . . ?
H30A C30 H30B 107.5 . . ?
C31 C30 H30A 108.5 . . ?
C31 C30 H30B 108.5 . . ?
C30 C31 H31A 109.7 . . ?
C30 C31 H31B 109.7 . . ?
C30 C31 C32 109.9(3) . . ?
H31A C31 H31B 108.2 . . ?
C32 C31 H31A 109.7 . . ?
C32 C31 H31B 109.7 . . ?
C31 C32 H32A 109.5 . . ?
C31 C32 H32B 109.5 . . ?
C31 C32 H32C 109.5 . . ?
H32A C32 H32B 109.5 . . ?
H32A C32 H32C 109.5 . . ?
H32B C32 H32C 109.5 . . ?
O3 C33 C34 121.8(5) . . ?
O3 C33 C35 121.7(5) . . ?
C34 C33 C35 116.6(4) . . ?
C33 C34 H34A 109.5 . . ?
C33 C34 H34B 109.5 . . ?
C33 C34 H34C 109.5 . . ?
H34A C34 H34B 109.5 . . ?
H34A C34 H34C 109.5 . . ?
H34B C34 H34C 109.5 . . ?
C33 C35 H35A 109.5 . . ?
C33 C35 H35B 109.5 . . ?
C33 C35 H35C 109.5 . . ?
H35A C35 H35B 109.5 . . ?
H35A C35 H35C 109.5 . . ?
H35B C35 H35C 109.5 . . ?

loop_
_geom_bond_atom_site_label_1
_geom_bond_atom_site_label_2
_geom_bond_distance
_geom_bond_site_symmetry_2
_geom_bond_publ_flag
Fe1 O1 1.938(2) . ?
Fe1 O2 1.922(2) . ?
Fe1 N1 2.078(3) . ?
Fe1 N2 2.239(3) . ?
Fe1 N3 2.062(3) . ?
Fe1 N4 2.221(3) . ?
O1 C1 1.307(4) . ?
O2 C17 1.316(4) . ?
N1 C11 1.298(4) . ?
N1 C12 1.462(4) . ?
N2 H2 1.0000 . ?
N2 C13 1.480(4) . ?
N2 C14 1.496(4) . ?
N3 C27 1.302(4) . ?
N3 C28 1.471(4) . ?
N4 H4 1.0000 . ?
N4 C29 1.484(4) . ?
N4 C30 1.494(4) . ?
C1 C2 1.430(5) . ?
C1 C10 1.406(5) . ?
C2 H2A 0.9500 . ?
C2 C3 1.357(5) . ?
C3 H3 0.9500 . ?
C3 C4 1.420(5) . ?
C4 C5 1.417(5) . ?
C4 C9 1.416(5) . ?
C5 H5 0.9500 . ?
C5 C6 1.364(6) . ?
C6 H6 0.9500 . ?
C6 C7 1.395(6) . ?
C7 H7 0.9500 . ?
C7 C8 1.371(5) . ?
C8 H8 0.9500 . ?
C8 C9 1.420(5) . ?
C9 C10 1.457(4) . ?
C10 C11 1.433(5) . ?
C11 H11 0.9500 . ?
C12 H12A 0.9900 . ?
C12 H12B 0.9900 . ?
C12 C13 1.513(5) . ?
C13 H13A 0.9900 . ?
C13 H13B 0.9900 . ?
C14 H14A 0.9900 . ?
C14 H14B 0.9900 . ?
C14 C15 1.518(5) . ?
C15 H15A 0.9900 . ?
C15 H15B 0.9900 . ?
C15 C16 1.525(5) . ?
C16 H16A 0.9800 . ?
C16 H16B 0.9800 . ?
C16 H16C 0.9800 . ?
C17 C18 1.414(4) . ?
C17 C26 1.409(4) . ?
C18 H18 0.9500 . ?
C18 C19 1.363(5) . ?
C19 H19 0.9500 . ?
C19 C20 1.420(5) . ?
C20 C21 1.415(5) . ?
C20 C25 1.422(5) . ?
C21 H21 0.9500 . ?
C21 C22 1.368(6) . ?
C22 H22 0.9500 . ?
C22 C23 1.397(5) . ?
C23 H23 0.9500 . ?
C23 C24 1.382(5) . ?
C24 H24 0.9500 . ?
C24 C25 1.412(5) . ?
C25 C26 1.453(4) . ?
C26 C27 1.432(4) . ?
C27 H27 0.9500 . ?
C28 H28A 0.9900 . ?
C28 H28B 0.9900 . ?
C28 C29 1.514(5) . ?
C29 H29A 0.9900 . ?
C29 H29B 0.9900 . ?
C30 H30A 0.9900 . ?
C30 H30B 0.9900 . ?
C30 C31 1.521(4) . ?
C31 H31A 0.9900 . ?
C31 H31B 0.9900 . ?
C31 C32 1.526(5) . ?
C32 H32A 0.9800 . ?
C32 H32B 0.9800 . ?
C32 H32C 0.9800 . ?
O3 C33 1.201(6) . ?
C33 C34 1.476(6) . ?
C33 C35 1.507(8) . ?
C34 H34A 0.9800 . ?
C34 H34B 0.9800 . ?
C34 H34C 0.9800 . ?
C35 H35A 0.9800 . ?
C35 H35B 0.9800 . ?
C35 H35C 0.9800 . ?

loop_
_geom_torsion_atom_site_label_1
_geom_torsion_atom_site_label_2
_geom_torsion_atom_site_label_3
_geom_torsion_atom_site_label_4
_geom_torsion
_geom_torsion_site_symmetry_1
_geom_torsion_site_symmetry_2
_geom_torsion_site_symmetry_3
_geom_torsion_site_symmetry_4
_geom_torsion_publ_flag
Fe1 O1 C1 C2 -174.9(2) . . . . ?
Fe1 O1 C1 C10 4.6(5) . . . . ?
Fe1 O2 C17 C18 -174.9(2) . . . . ?
Fe1 O2 C17 C26 5.9(5) . . . . ?
Fe1 N1 C11 C10 6.7(5) . . . . ?
Fe1 N1 C12 C13 28.0(3) . . . . ?
Fe1 N2 C13 C12 51.2(3) . . . . ?
Fe1 N2 C14 C15 -85.1(3) . . . . ?
Fe1 N3 C27 C26 4.9(5) . . . . ?
Fe1 N3 C28 C29 -34.8(3) . . . . ?
Fe1 N4 C29 C28 -41.2(3) . . . . ?
Fe1 N4 C30 C31 -174.2(2) . . . . ?
O1 C1 C2 C3 -179.6(3) . . . . ?
O1 C1 C10 C9 177.3(3) . . . . ?
O1 C1 C10 C11 -4.3(5) . . . . ?
O2 C17 C18 C19 -178.6(3) . . . . ?
O2 C17 C26 C25 175.9(3) . . . . ?
O2 C17 C26 C27 -3.2(5) . . . . ?
N1 C12 C13 N2 -54.2(3) . . . . ?
N2 C14 C15 C16 -173.7(3) . . . . ?
N3 C28 C29 N4 50.5(3) . . . . ?
N4 C30 C31 C32 174.2(3) . . . . ?
C1 C2 C3 C4 0.6(5) . . . . ?
C1 C10 C11 N1 -1.4(5) . . . . ?
C2 C1 C10 C9 -3.2(4) . . . . ?
C2 C1 C10 C11 175.2(3) . . . . ?
C2 C3 C4 C5 -179.7(3) . . . . ?
C2 C3 C4 C9 0.4(5) . . . . ?
C3 C4 C5 C6 -179.6(3) . . . . ?
C3 C4 C9 C8 177.9(3) . . . . ?
C3 C4 C9 C10 -2.7(5) . . . . ?
C4 C5 C6 C7 0.9(6) . . . . ?
C4 C9 C10 C1 4.1(4) . . . . ?
C4 C9 C10 C11 -174.3(3) . . . . ?
C5 C4 C9 C8 -2.0(5) . . . . ?
C5 C4 C9 C10 177.4(3) . . . . ?
C5 C6 C7 C8 -0.3(6) . . . . ?
C6 C7 C8 C9 -1.6(5) . . . . ?
C7 C8 C9 C4 2.6(5) . . . . ?
C7 C8 C9 C10 -176.8(3) . . . . ?
C8 C9 C10 C1 -176.5(3) . . . . ?
C8 C9 C10 C11 5.1(5) . . . . ?
C9 C4 C5 C6 0.3(5) . . . . ?
C9 C10 C11 N1 177.0(3) . . . . ?
C10 C1 C2 C3 0.9(5) . . . . ?
C11 N1 C12 C13 -148.2(3) . . . . ?
C12 N1 C11 C10 -177.7(3) . . . . ?
C13 N2 C14 C15 156.6(3) . . . . ?
C14 N2 C13 C12 178.9(3) . . . . ?
C17 C18 C19 C20 1.8(5) . . . . ?
C17 C26 C27 N3 -2.2(5) . . . . ?
C18 C17 C26 C25 -3.3(5) . . . . ?
C18 C17 C26 C27 177.6(3) . . . . ?
C18 C19 C20 C21 177.2(3) . . . . ?
C18 C19 C20 C25 -1.6(5) . . . . ?
C19 C20 C21 C22 -177.5(3) . . . . ?
C19 C20 C25 C24 177.9(3) . . . . ?
C19 C20 C25 C26 -1.0(5) . . . . ?
C20 C21 C22 C23 -0.7(6) . . . . ?
C20 C25 C26 C17 3.4(5) . . . . ?
C20 C25 C26 C27 -177.4(3) . . . . ?
C21 C20 C25 C24 -0.9(5) . . . . ?
C21 C20 C25 C26 -179.8(3) . . . . ?
C21 C22 C23 C24 -0.1(6) . . . . ?
C22 C23 C24 C25 0.5(6) . . . . ?
C23 C24 C25 C20 0.0(5) . . . . ?
C23 C24 C25 C26 178.9(3) . . . . ?
C24 C25 C26 C17 -175.5(3) . . . . ?
C24 C25 C26 C27 3.7(5) . . . . ?
C25 C20 C21 C22 1.3(5) . . . . ?
C25 C26 C27 N3 178.7(3) . . . . ?
C26 C17 C18 C19 0.7(5) . . . . ?
C27 N3 C28 C29 149.2(3) . . . . ?
C28 N3 C27 C26 -179.8(3) . . . . ?
C29 N4 C30 C31 63.8(4) . . . . ?
C30 N4 C29 C28 84.2(3) . . . . ?

loop_
_exptl_oxdiff_crystal_face_indexfrac_h
_exptl_oxdiff_crystal_face_indexfrac_k
_exptl_oxdiff_crystal_face_indexfrac_l
_exptl_oxdiff_crystal_face_x
_exptl_oxdiff_crystal_face_y
_exptl_oxdiff_crystal_face_z
-4.9941 -4.0138 0.9937 0.2228 0.8122 0.0381
-5.0029 1.9850 0.9832 0.6841 0.2540 -0.0370
-4.9985 -1.0144 0.9884 0.4535 0.5331 0.0006
4.9977 1.0146 0.0105 -0.4437 -0.5336 0.0635
-5.0036 2.9845 -0.0175 0.7512 0.1615 -0.1136
0.0008 -0.0002 -0.9990 -0.0098 0.0005 -0.0641
-4.9983 -0.0150 -1.0112 0.5108 0.4411 -0.1402
0.0015 -0.9998 0.0017 -0.0769 0.0930 0.0125
-0.0065 4.9987 -1.0077 0.3747 -0.4647 -0.1267
-0.9957 -0.0040 -4.9972 0.0552 0.0906 -0.3357
0.9957 0.0040 4.9972 -0.0552 -0.0906 0.3357
-0.0008 0.0002 0.9990 0.0098 -0.0005 0.0641
